data_9011926
loop_
_publ_author_name
'Malinovskii, Y. A.'
'Belov, N. V.'

_publ_section_title
;
 Crystal structure of kalborsite
;
_journal_name_full 'Doklady Akademii Nauk SSSR'
_journal_page_first 611
_journal_page_last 615
_journal_volume 252
_journal_year 1980
_chemical_formula_sum 'Al4 B Cl H4 K6 O24 Si6'
_chemical_name_mineral Kalborsite
_space_group_IT_number 114
_symmetry_space_group_name_Hall 'P -4 2n'
_symmetry_space_group_name_H-M 'P -4 21 c'
_cell_angle_alpha 90
_cell_angle_beta 90
_cell_angle_gamma 90
_cell_formula_units_Z 2
_cell_length_a 9.851
_cell_length_b 9.851
_cell_length_c 13.060
_cell_volume 1267.371
_database_code_amcsd 0012467
_exptl_crystal_density_diffrn 2.477
_cod_original_formula_sum 'K6 Al4 Si6 O24 B Cl H4'
_cod_database_code 9011926

loop_
_space_group_symop_operation_xyz
x,y,z
1/2-y,1/2-x,1/2+z
y,-x,-z
1/2-x,1/2+y,1/2-z
-x,-y,z
1/2+y,1/2+x,1/2+z
-y,x,-z
1/2+x,1/2-y,1/2-z

loop_
_atom_site_aniso_label
_atom_site_aniso_U_11
_atom_site_aniso_U_22
_atom_site_aniso_U_33
_atom_site_aniso_U_12
_atom_site_aniso_U_13
_atom_site_aniso_U_23
K1 0.02280 0.02115 0.01697 0.00608 0.00000 0.00000
K2 0.01229 0.03268 0.01786 0.00165 0.00254 0.00101
Al 0.00152 0.00747 0.00658 0.00506 0.00304 -0.00241
Si1 0.00342 0.01115 0.00925 -0.00228 0.00165 -0.00152
Si2 0.00874 0.00519 0.00722 0.00405 0.00000 0.00000
O1 0.02685 -0.00228 0.02077 0.00101 -0.00697 0.00329
O2 0.03420 0.03065 0.00595 0.01102 0.01216 -0.00304
O3 0.02001 0.01786 0.00976 0.01520 0.00304 0.00849
O4 0.00823 0.00798 0.01457 0.00380 -0.00329 -0.01152
O5 0.02444 0.01887 0.02787 -0.00469 0.00203 -0.00608
B 0.01393 0.01254 0.01444 0.00000 0.00000 0.00000
O-h6 0.02862 0.01545 0.04218 0.01507 -0.00089 -0.00570
Cl 0.01976 0.02039 0.01988 0.00000 0.00000 0.00000

loop_
_atom_site_label
_atom_site_fract_x
_atom_site_fract_y
_atom_site_fract_z
_atom_site_type_symbol
_atom_site_attached_hydrogens
K1 0.00000 0.00000 0.24790 K 0
K2 0.21960 0.21820 0.06390 K 0
Al 0.15490 0.39010 0.31340 Al 0
Si1 0.38600 0.15870 0.30670 Si 0
Si2 0.00000 0.50000 0.00570 Si 0
O1 0.30260 0.29980 0.31630 O 0
O2 0.09050 0.40270 0.43840 O 0
O3 0.40170 0.09740 0.42220 O 0
O4 0.31130 0.04840 0.23250 O 0
O5 0.04310 0.30510 0.23020 O 0
B 0.00000 0.00000 0.50000 B 0
O-h6 0.44460 0.39360 0.06250 O 0
Cl 0.00000 0.00000 0.00000 Cl 0
H 0.05100 0.12200 0.56400 H 0

loop_
_cod_changelog_entry_id
_cod_changelog_entry_author
_cod_changelog_entry_date
_cod_changelog_entry_text
1
;cod-tools version 3.8.0
Id: cif_guess_AMCSD_atom_types 9581 2023-05-17 12:35:41Z saulius
;
2023-05-18T08:44:19+03:00
;Derived atom types and hydrogen counts
from atom names that follow the AMCSD naming convention
(Wat == water, O-H == hydroxyl).
;
2
;cod-tools version 3.10.1
Id: cif_fix_AMCSD_aniso_labels 10200 2024-08-01 14:09:44Z saulius
;
2024-08-02T12:21:44+03:00
;Changed the following '_atom_site_aniso_label' values:
'Oh6' -> 'O-h6'
;

loop_
_cod_related_entry_id
_cod_related_entry_database
_cod_related_entry_code
1 AMCSD 0012467
